data_4035440
loop_
_publ_author_name
'Atienza, Bren Jordan P.'
'Jensen, Lionel D.'
'Noton, Sarah L.'
'Ansalem, Anil Kumar Victoria'
'Hobman, Tom'
'Fearns, Rachel'
'Marchant, David J.'
'West, F. G.'

_publ_section_title
;
 Dual Catalytic Synthesis of Antiviral Compounds Based on
 Metallocarbene-Azide Cascade Chemistry.
;
_journal_issue 13
_journal_name_full 'The Journal of organic chemistry'
_journal_page_first 6829
_journal_page_last 6842
_journal_paper_doi 10.1021/acs.joc.8b00222
_journal_volume 83
_journal_year 2018
_chemical_formula_moiety 'C11 H9 N5 O3'
_chemical_formula_sum 'C11 H9 N5 O3'
_chemical_formula_weight 259.23
_chemical_name_systematic 'methyl 2-diazo-3-(2-azido-3-methylphenyl)-3-oxopropanoate'
_space_group_crystal_system triclinic
_space_group_IT_number 2
_space_group_name_Hall '-P 1'
_space_group_name_H-M_alt 'P -1'
_atom_sites_solution_hydrogens geom
_audit_creation_method SHELXL-2014/7
_cell_angle_alpha 96.711(2)
_cell_angle_beta 104.962(2)
_cell_angle_gamma 105.019(2)
_cell_formula_units_Z 2
_cell_length_a 7.3874(3)
_cell_length_b 8.0591(4)
_cell_length_c 10.8556(5)
_cell_measurement_reflns_used 8057
_cell_measurement_temperature 173(2)
_cell_measurement_theta_max 73.63
_cell_measurement_theta_min 4.30
_cell_volume 591.25(5)
_computing_cell_refinement 'Bruker SAINT'
_computing_data_collection 'Bruker APEX2'
_computing_data_reduction 'Bruker SAINT'
_computing_molecular_graphics 'Bruker SHELXTL'
_computing_publication_material 'Bruker SHELXTL'
_computing_structure_refinement 'SHELXL-2014/7 (Sheldrick, 2014)'
_computing_structure_solution 'SHELXD (Schneider & Sheldrick, 2002)'
_diffrn_ambient_temperature 173(2)
_diffrn_measured_fraction_theta_full 0.969
_diffrn_measured_fraction_theta_max 0.958
_diffrn_measurement_device_type 'Bruker APEX-II CCD'
_diffrn_measurement_method '\f and \w scans'
_diffrn_radiation_type CuK\a
_diffrn_radiation_wavelength 1.54178
_diffrn_reflns_av_R_equivalents 0.0177
_diffrn_reflns_av_unetI/netI 0.0266
_diffrn_reflns_Laue_measured_fraction_full 0.969
_diffrn_reflns_Laue_measured_fraction_max 0.958
_diffrn_reflns_limit_h_max 9
_diffrn_reflns_limit_h_min -9
_diffrn_reflns_limit_k_max 10
_diffrn_reflns_limit_k_min -10
_diffrn_reflns_limit_l_max 10
_diffrn_reflns_limit_l_min -12
_diffrn_reflns_number 4241
_diffrn_reflns_point_group_measured_fraction_full 0.969
_diffrn_reflns_point_group_measured_fraction_max 0.958
_diffrn_reflns_theta_full 67.679
_diffrn_reflns_theta_max 74.056
_diffrn_reflns_theta_min 4.300
_exptl_absorpt_coefficient_mu 0.938
_exptl_absorpt_correction_T_max 1.0000
_exptl_absorpt_correction_T_min 0.7941
_exptl_absorpt_correction_type numerical
_exptl_absorpt_process_details 'SADABS 2014/5'
_exptl_crystal_colour yellow
_exptl_crystal_density_diffrn 1.456
_exptl_crystal_description fragment
_exptl_crystal_F_000 268
_exptl_crystal_size_max 0.263
_exptl_crystal_size_mid 0.180
_exptl_crystal_size_min 0.056
_refine_diff_density_max 0.205
_refine_diff_density_min -0.202
_refine_diff_density_rms 0.037
_refine_ls_extinction_method none
_refine_ls_goodness_of_fit_ref 1.056
_refine_ls_hydrogen_treatment constr
_refine_ls_matrix_type full
_refine_ls_number_parameters 173
_refine_ls_number_reflns 2302
_refine_ls_number_restraints 0
_refine_ls_restrained_S_all 1.056
_refine_ls_R_factor_all 0.0369
_refine_ls_R_factor_gt 0.0328
_refine_ls_shift/su_max 0.000
_refine_ls_shift/su_mean 0.000
_refine_ls_structure_factor_coef Fsqd
_refine_ls_weighting_details 'w=1/[\s^2^(Fo^2^)+(0.0478P)^2^+0.1063P] where P=(Fo^2^+2Fc^2^)/3'
_refine_ls_weighting_scheme calc
_refine_ls_wR_factor_gt 0.0890
_refine_ls_wR_factor_ref 0.0919
_reflns_Friedel_coverage 0.000
_reflns_number_gt 2041
_reflns_number_total 2302
_reflns_threshold_expression 'I > 2\s(I)'
_cod_data_source_file jo8b00222_si_002.cif
_cod_data_source_block 1b
_cod_database_code 4035440
_shelx_shelxl_version_number 2014/7
_shelx_space_group_comment
; 
The symmetry employed for this shelxl refinement is uniquely defined 
by the following loop, which should always be used as a source of 
symmetry information in preference to the above space-group names. 
They are only intended as comments. 
;
_shelx_estimated_absorpt_t_min 0.791
_shelx_estimated_absorpt_t_max 0.949

loop_
_space_group_symop_operation_xyz
'x, y, z'
'-x, -y, -z'

loop_
_atom_site_label
_atom_site_type_symbol
_atom_site_fract_x
_atom_site_fract_y
_atom_site_fract_z
_atom_site_U_iso_or_equiv
_atom_site_adp_type
_atom_site_occupancy
_atom_site_site_symmetry_order
_atom_site_calc_flag
_atom_site_refinement_flags_posn
_atom_site_refinement_flags_adp
O1 O -0.07602(14) 0.15849(12) 0.28047(9) 0.0373(2) Uani 1 1 d . .
O2 O -0.25483(14) -0.02104(11) 0.08773(9) 0.0375(2) Uani 1 1 d . .
O3 O 0.20502(12) 0.45497(12) 0.04030(9) 0.0339(2) Uani 1 1 d . .
N1 N -0.10557(15) 0.17607(13) -0.04501(11) 0.0307(2) Uani 1 1 d . .
N2 N -0.16065(18) 0.12711(15) -0.15233(12) 0.0423(3) Uani 1 1 d . .
N3 N 0.53984(15) 0.54061(13) 0.29694(11) 0.0311(2) Uani 1 1 d . .
N4 N 0.50845(14) 0.39319(14) 0.23327(10) 0.0323(2) Uani 1 1 d . .
N5 N 0.50398(18) 0.26352(17) 0.17828(13) 0.0472(3) Uani 1 1 d . .
C1 C -0.12195(17) 0.12608(15) 0.16376(12) 0.0284(3) Uani 1 1 d . .
C2 C -0.03805(17) 0.23957(15) 0.08344(12) 0.0279(3) Uani 1 1 d . .
C3 C 0.12419(16) 0.40244(15) 0.12011(12) 0.0277(3) Uani 1 1 d . .
C4 C -0.3431(2) -0.14712(18) 0.15611(15) 0.0458(4) Uani 1 1 d . .
H4A H -0.4376 -0.2496 0.0931 0.055 Uiso 1 1 calc R U
H4B H -0.2405 -0.1835 0.2133 0.055 Uiso 1 1 calc R U
H4C H -0.4111 -0.0937 0.2083 0.055 Uiso 1 1 calc R U
C5 C 0.18178(17) 0.50743(14) 0.25427(12) 0.0268(3) Uani 1 1 d . .
C6 C 0.37961(16) 0.58351(14) 0.32923(12) 0.0257(2) Uani 1 1 d . .
C7 C 0.43267(18) 0.70758(15) 0.44360(12) 0.0298(3) Uani 1 1 d . .
C8 C 0.2830(2) 0.74842(17) 0.48445(13) 0.0354(3) Uani 1 1 d . .
H8 H 0.3161 0.8317 0.5624 0.042 Uiso 1 1 calc R U
C9 C 0.0863(2) 0.67049(18) 0.41412(14) 0.0385(3) Uani 1 1 d . .
H9 H -0.0134 0.6990 0.4448 0.046 Uiso 1 1 calc R U
C10 C 0.03663(18) 0.55175(16) 0.29976(13) 0.0340(3) Uani 1 1 d . .
H10 H -0.0978 0.4994 0.2513 0.041 Uiso 1 1 calc R U
C11 C 0.64570(19) 0.79096(17) 0.52118(13) 0.0371(3) Uani 1 1 d . .
H11A H 0.6554 0.8749 0.5974 0.045 Uiso 1 1 calc R U
H11B H 0.7169 0.8521 0.4669 0.045 Uiso 1 1 calc R U
H11C H 0.7033 0.7001 0.5498 0.045 Uiso 1 1 calc R U

loop_
_atom_site_aniso_label
_atom_site_aniso_U_11
_atom_site_aniso_U_22
_atom_site_aniso_U_33
_atom_site_aniso_U_23
_atom_site_aniso_U_13
_atom_site_aniso_U_12
O1 0.0398(5) 0.0381(5) 0.0312(5) 0.0080(4) 0.0098(4) 0.0073(4)
O2 0.0426(5) 0.0289(5) 0.0343(5) 0.0057(4) 0.0129(4) -0.0013(4)
O3 0.0292(4) 0.0388(5) 0.0341(5) 0.0111(4) 0.0113(4) 0.0075(4)
N1 0.0300(5) 0.0267(5) 0.0347(6) 0.0080(4) 0.0093(4) 0.0069(4)
N2 0.0492(7) 0.0384(6) 0.0336(7) 0.0062(5) 0.0102(5) 0.0062(5)
N3 0.0256(5) 0.0272(5) 0.0390(6) 0.0038(4) 0.0107(4) 0.0058(4)
N4 0.0241(5) 0.0358(6) 0.0364(6) 0.0048(4) 0.0074(4) 0.0108(4)
N5 0.0403(6) 0.0446(7) 0.0530(8) -0.0060(6) 0.0068(5) 0.0206(5)
C1 0.0257(5) 0.0276(6) 0.0329(7) 0.0064(5) 0.0090(5) 0.0092(4)
C2 0.0276(6) 0.0266(6) 0.0284(6) 0.0046(4) 0.0070(4) 0.0078(5)
C3 0.0230(5) 0.0278(6) 0.0347(7) 0.0096(5) 0.0082(4) 0.0106(4)
C4 0.0516(8) 0.0341(7) 0.0471(9) 0.0099(6) 0.0223(7) -0.0032(6)
C5 0.0261(6) 0.0229(5) 0.0327(7) 0.0084(4) 0.0095(5) 0.0077(4)
C6 0.0260(6) 0.0219(5) 0.0317(6) 0.0097(4) 0.0108(4) 0.0074(4)
C7 0.0347(6) 0.0237(5) 0.0312(7) 0.0089(4) 0.0091(5) 0.0085(5)
C8 0.0473(7) 0.0291(6) 0.0336(7) 0.0055(5) 0.0149(5) 0.0153(5)
C9 0.0404(7) 0.0382(7) 0.0472(8) 0.0105(6) 0.0223(6) 0.0190(6)
C10 0.0279(6) 0.0331(6) 0.0439(8) 0.0092(5) 0.0135(5) 0.0109(5)
C11 0.0378(7) 0.0304(6) 0.0349(7) 0.0032(5) 0.0038(5) 0.0051(5)

loop_
_atom_type_symbol
_atom_type_description
_atom_type_scat_dispersion_real
_atom_type_scat_dispersion_imag
_atom_type_scat_source
C C 0.0181 0.0091 'International Tables Vol C Tables 4.2.6.8 and 6.1.1.4'
H H 0.0000 0.0000 'International Tables Vol C Tables 4.2.6.8 and 6.1.1.4'
N N 0.0311 0.0180 'International Tables Vol C Tables 4.2.6.8 and 6.1.1.4'
O O 0.0492 0.0322 'International Tables Vol C Tables 4.2.6.8 and 6.1.1.4'

loop_
_geom_angle_atom_site_label_1
_geom_angle_atom_site_label_2
_geom_angle_atom_site_label_3
_geom_angle
C1 O2 C4 115.24(10)
N2 N1 C2 178.39(12)
N4 N3 C6 118.27(10)
N5 N4 N3 171.57(12)
O1 C1 O2 124.96(12)
O1 C1 C2 125.08(11)
O2 C1 C2 109.95(10)
N1 C2 C3 113.33(11)
N1 C2 C1 115.50(10)
C3 C2 C1 130.74(11)
O3 C3 C2 120.55(11)
O3 C3 C5 120.99(11)
C2 C3 C5 118.38(10)
C10 C5 C6 118.63(11)
C10 C5 C3 118.69(11)
C6 C5 C3 122.07(10)
C7 C6 C5 121.29(11)
C7 C6 N3 114.94(10)
C5 C6 N3 123.77(11)
C8 C7 C6 117.91(11)
C8 C7 C11 121.45(12)
C6 C7 C11 120.63(11)
C9 C8 C7 121.69(12)
C10 C9 C8 119.69(11)
C9 C10 C5 120.72(12)

loop_
_geom_bond_atom_site_label_1
_geom_bond_atom_site_label_2
_geom_bond_distance
O1 C1 1.2014(15)
O2 C1 1.3417(15)
O2 C4 1.4464(15)
O3 C3 1.2281(15)
N1 N2 1.1150(15)
N1 C2 1.3405(16)
N3 N4 1.2351(14)
N3 C6 1.4288(14)
N4 N5 1.1294(15)
C1 C2 1.4671(17)
C2 C3 1.4608(16)
C3 C5 1.4912(17)
C5 C10 1.3971(16)
C5 C6 1.4067(16)
C6 C7 1.3966(17)
C7 C8 1.3912(18)
C7 C11 1.5075(17)
C8 C9 1.3893(19)
C9 C10 1.3771(19)

loop_
_geom_torsion_atom_site_label_1
_geom_torsion_atom_site_label_2
_geom_torsion_atom_site_label_3
_geom_torsion_atom_site_label_4
_geom_torsion
C4 O2 C1 O1 -0.96(18)
C4 O2 C1 C2 177.80(11)
O1 C1 C2 N1 177.94(11)
O2 C1 C2 N1 -0.82(14)
O1 C1 C2 C3 6.0(2)
O2 C1 C2 C3 -172.71(11)
N1 C2 C3 O3 -10.64(16)
C1 C2 C3 O3 161.39(12)
N1 C2 C3 C5 166.22(10)
C1 C2 C3 C5 -21.75(18)
O3 C3 C5 C10 124.71(12)
C2 C3 C5 C10 -52.14(15)
O3 C3 C5 C6 -46.25(16)
C2 C3 C5 C6 136.91(11)
C10 C5 C6 C7 -3.18(17)
C3 C5 C6 C7 167.79(11)
C10 C5 C6 N3 176.11(11)
C3 C5 C6 N3 -12.93(17)
N4 N3 C6 C7 151.82(11)
N4 N3 C6 C5 -27.50(17)
C5 C6 C7 C8 2.72(17)
N3 C6 C7 C8 -176.62(10)
C5 C6 C7 C11 -178.58(11)
N3 C6 C7 C11 2.08(16)
C6 C7 C8 C9 -0.56(19)
C11 C7 C8 C9 -179.26(12)
C7 C8 C9 C10 -1.1(2)
C8 C9 C10 C5 0.6(2)
C6 C5 C10 C9 1.46(18)
C3 C5 C10 C9 -169.81(12)
